data_4033293
loop_
_publ_author_name
'Markad, Shivaji B.'
'Argade, Narshinha P.'

_publ_section_title
;
 Solid State Auto Inversion of C-Centrochirality: Enantioselective Total
 Synthesis of Furocarbazolones (-)-epi-Claulansine D and (-)-Claulansine D
 and, Pyranocarbazolone (+)-epi-Claulansine C.
;
_journal_name_full 'The Journal of organic chemistry'
_journal_paper_doi 10.1021/acs.joc.7b02773
_journal_year 2017
_chemical_formula_moiety 'C19 H19 N O5'
_chemical_formula_sum 'C19 H19 N O5'
_chemical_formula_weight 341.35
_space_group_crystal_system orthorhombic
_space_group_IT_number 19
_space_group_name_Hall 'P 2ac 2ab'
_space_group_name_H-M_alt 'P 21 21 21'
_symmetry_space_group_name_Hall 'P 2ac 2ab'
_symmetry_space_group_name_H-M 'P 21 21 21'
_atom_sites_solution_hydrogens geom
_audit_creation_method SHELXL-2014/7
_cell_angle_alpha 90
_cell_angle_beta 90
_cell_angle_gamma 90
_cell_formula_units_Z 4
_cell_length_a 5.040(4)
_cell_length_b 15.346(12)
_cell_length_c 20.856(16)
_cell_measurement_reflns_used 2276
_cell_measurement_temperature 296(2)
_cell_measurement_theta_max 19.38
_cell_measurement_theta_min 2.36
_cell_volume 1613(2)
_computing_structure_refinement 'SHELXL-2014/7 (Sheldrick, 2014)'
_diffrn_ambient_temperature 296(2)
_diffrn_measured_fraction_theta_full 0.998
_diffrn_measured_fraction_theta_max 0.995
_diffrn_measurement_device_type 'fine-focus sealed tube'
_diffrn_radiation_type MoK\a
_diffrn_radiation_wavelength 0.71073
_diffrn_reflns_av_R_equivalents 0.4812
_diffrn_reflns_av_unetI/netI 0.4222
_diffrn_reflns_Laue_measured_fraction_full 0.998
_diffrn_reflns_Laue_measured_fraction_max 0.995
_diffrn_reflns_limit_h_max 6
_diffrn_reflns_limit_h_min -6
_diffrn_reflns_limit_k_max 17
_diffrn_reflns_limit_k_min -20
_diffrn_reflns_limit_l_max 27
_diffrn_reflns_limit_l_min -27
_diffrn_reflns_number 31751
_diffrn_reflns_point_group_measured_fraction_full 0.999
_diffrn_reflns_point_group_measured_fraction_max 0.994
_diffrn_reflns_theta_full 25.242
_diffrn_reflns_theta_max 28.312
_diffrn_reflns_theta_min 2.361
_exptl_absorpt_coefficient_mu 0.096
_exptl_crystal_colour colourless
_exptl_crystal_density_diffrn 1.406
_exptl_crystal_description roadshape
_exptl_crystal_F_000 720.0
_refine_diff_density_max 0.260
_refine_diff_density_min -0.290
_refine_diff_density_rms 0.068
_refine_ls_abs_structure_details
;
 Flack x determined using 389 quotients [(I+)-(I-)]/[(I+)+(I-)]
 (Parsons, Flack and Wagner, Acta Cryst. B69 (2013) 249-259).
;
_refine_ls_abs_structure_Flack -1.4(10)
_refine_ls_extinction_method none
_refine_ls_goodness_of_fit_ref 0.932
_refine_ls_hydrogen_treatment constr
_refine_ls_matrix_type full
_refine_ls_number_parameters 231
_refine_ls_number_reflns 4000
_refine_ls_number_restraints 0
_refine_ls_restrained_S_all 0.932
_refine_ls_R_factor_all 0.3228
_refine_ls_R_factor_gt 0.1026
_refine_ls_shift/su_max 0.000
_refine_ls_shift/su_mean 0.000
_refine_ls_structure_factor_coef Fsqd
_refine_ls_weighting_details 'w=1/[\s^2^(Fo^2^)+(0.1000P)^2^+0.0523P] where P=(Fo^2^+2Fc^2^)/3'
_refine_ls_weighting_scheme calc
_refine_ls_wR_factor_gt 0.1577
_refine_ls_wR_factor_ref 0.2271
_reflns_Friedel_coverage 0.712
_reflns_Friedel_fraction_full 1.000
_reflns_Friedel_fraction_max 0.993
_reflns_number_gt 1470
_reflns_number_total 4000
_reflns_threshold_expression 'I > 2\s(I)'
_cod_data_source_file jo7b02773_si_002.cif
_cod_data_source_block TR2_a
_cod_database_code 4033293
_shelx_shelxl_version_number 2014/7
_shelx_space_group_comment
;
The symmetry employed for this shelxl refinement is uniquely defined
by the following loop, which should always be used as a source of
symmetry information in preference to the above space-group names.
They are only intended as comments.
;

loop_
_space_group_symop_operation_xyz
'x, y, z'
'-x+1/2, -y, z+1/2'
'-x, y+1/2, -z+1/2'
'x+1/2, -y+1/2, -z'

loop_
_atom_site_label
_atom_site_type_symbol
_atom_site_fract_x
_atom_site_fract_y
_atom_site_fract_z
_atom_site_U_iso_or_equiv
_atom_site_adp_type
_atom_site_occupancy
_atom_site_site_symmetry_order
_atom_site_calc_flag
_atom_site_refinement_flags_posn
_atom_site_refinement_flags_adp
O001 O 0.5841(10) 0.3102(3) 0.4252(2) 0.0250(13) Uani 1 1 d . .
H001 H 0.5231 0.2748 0.4507 0.037 Uiso 1 1 calc R U
O002 O 0.0574(11) 0.3253(4) 0.4865(2) 0.0314(14) Uani 1 1 d . .
H002 H -0.0901 0.3313 0.4705 0.047 Uiso 1 1 calc R U
O003 O 0.0869(12) 0.4137(3) 0.3230(2) 0.0329(15) Uani 1 1 d . .
O004 O 0.1118(12) 0.4960(4) 0.2343(3) 0.0399(16) Uani 1 1 d . .
O005 O 0.5836(11) 0.1695(4) 0.3363(2) 0.0334(14) Uani 1 1 d . .
N006 N 0.9047(13) 0.1699(4) 0.2226(3) 0.0300(17) Uani 1 1 d . .
H006 H 0.9306 0.1224 0.2435 0.036 Uiso 1 1 calc R U
C007 C 0.1919(16) 0.4333(5) 0.2646(4) 0.028(2) Uani 1 1 d . .
C008 C 0.7276(16) 0.2334(5) 0.2389(4) 0.0235(19) Uani 1 1 d . .
C009 C 0.5633(17) 0.2369(5) 0.2926(3) 0.0236(18) Uani 1 1 d . .
C00A C 0.2223(17) 0.3984(5) 0.4693(4) 0.029(2) Uani 1 1 d . .
C00B C 0.7401(17) 0.3007(5) 0.1919(4) 0.028(2) Uani 1 1 d . .
C00C C 0.4061(16) 0.3090(5) 0.2984(3) 0.0233(18) Uani 1 1 d . .
C00D C 1.3417(16) 0.1901(6) 0.0817(4) 0.038(2) Uani 1 1 d . .
H00D H 1.4739 0.1622 0.0583 0.046 Uiso 1 1 calc R U
C00E C 0.5635(18) 0.3700(5) 0.1966(3) 0.027(2) Uani 1 1 d . .
H00E H 0.5560 0.4134 0.1655 0.032 Uiso 1 1 calc R U
C00F C 0.3872(16) 0.3725(5) 0.4097(4) 0.026(2) Uani 1 1 d . .
H00F H 0.4811 0.4251 0.3958 0.032 Uiso 1 1 calc R U
C00G C 0.9426(18) 0.2746(5) 0.1473(4) 0.029(2) Uani 1 1 d . .
C00H C 0.2255(16) 0.3401(5) 0.3513(3) 0.025(2) Uani 1 1 d . .
H00H H 0.1005 0.2943 0.3639 0.030 Uiso 1 1 calc R U
C00I C 1.0357(16) 0.1941(5) 0.1673(4) 0.029(2) Uani 1 1 d . .
C00J C 0.3995(17) 0.3714(5) 0.2499(4) 0.027(2) Uani 1 1 d . .
C00K C 1.2504(18) 0.2707(6) 0.0615(4) 0.038(2) Uani 1 1 d . .
H00K H 1.3272 0.2967 0.0257 0.046 Uiso 1 1 calc R U
C00L C 1.2407(18) 0.1503(5) 0.1357(4) 0.035(2) Uani 1 1 d . .
H00L H 1.3055 0.0972 0.1503 0.042 Uiso 1 1 calc R U
C00M C 1.0496(18) 0.3131(6) 0.0930(4) 0.037(2) Uani 1 1 d . .
H00M H 0.9866 0.3665 0.0783 0.044 Uiso 1 1 calc R U
C00N C 0.0541(18) 0.4792(5) 0.4564(4) 0.037(2) Uani 1 1 d . .
H00A H -0.0721 0.4667 0.4231 0.055 Uiso 1 1 calc R U
H00B H 0.1668 0.5262 0.4430 0.055 Uiso 1 1 calc R U
H00C H -0.0383 0.4954 0.4948 0.055 Uiso 1 1 calc R U
C00O C 0.4024(17) 0.4148(6) 0.5258(4) 0.042(2) Uani 1 1 d . .
H00G H 0.2983 0.4330 0.5620 0.063 Uiso 1 1 calc R U
H00I H 0.5276 0.4596 0.5151 0.063 Uiso 1 1 calc R U
H00J H 0.4959 0.3622 0.5363 0.063 Uiso 1 1 calc R U
C00P C 0.3674(19) 0.1136(6) 0.3386(4) 0.047(3) Uani 1 1 d . .
H00N H 0.2090 0.1466 0.3466 0.071 Uiso 1 1 calc R U
H00O H 0.3927 0.0719 0.3723 0.071 Uiso 1 1 calc R U
H00P H 0.3510 0.0837 0.2983 0.071 Uiso 1 1 calc R U

loop_
_atom_site_aniso_label
_atom_site_aniso_U_11
_atom_site_aniso_U_22
_atom_site_aniso_U_33
_atom_site_aniso_U_23
_atom_site_aniso_U_13
_atom_site_aniso_U_12
O001 0.011(3) 0.030(3) 0.034(3) 0.005(3) 0.002(3) 0.001(3)
O002 0.013(3) 0.035(4) 0.046(3) 0.008(3) -0.004(3) -0.003(3)
O003 0.026(3) 0.037(4) 0.035(3) -0.004(3) -0.007(3) 0.005(4)
O004 0.042(4) 0.025(3) 0.053(4) 0.002(3) -0.010(3) 0.009(4)
O005 0.021(3) 0.030(3) 0.049(3) 0.010(3) -0.006(3) -0.005(3)
N006 0.022(4) 0.031(4) 0.037(4) 0.002(3) -0.003(4) -0.004(4)
C007 0.025(5) 0.019(5) 0.040(6) -0.014(4) -0.007(5) -0.006(4)
C008 0.016(4) 0.016(5) 0.039(5) -0.003(4) -0.007(5) -0.005(4)
C009 0.025(5) 0.017(5) 0.029(4) 0.005(4) -0.004(5) -0.004(5)
C00A 0.020(5) 0.029(5) 0.039(5) -0.001(4) 0.002(4) 0.000(5)
C00B 0.023(5) 0.024(5) 0.037(5) -0.005(4) -0.009(5) -0.008(5)
C00C 0.014(4) 0.025(5) 0.031(4) -0.003(4) -0.007(4) -0.007(5)
C00D 0.033(6) 0.045(6) 0.038(5) -0.013(5) 0.007(4) 0.001(5)
C00E 0.032(5) 0.023(5) 0.027(4) 0.001(4) -0.008(5) -0.010(5)
C00F 0.017(5) 0.027(5) 0.035(5) -0.003(4) 0.000(4) -0.004(4)
C00G 0.031(5) 0.028(5) 0.028(5) -0.006(4) -0.003(5) -0.004(5)
C00H 0.015(4) 0.022(5) 0.039(5) 0.000(4) -0.005(4) 0.002(4)
C00I 0.019(5) 0.029(5) 0.038(5) -0.010(4) -0.010(4) -0.005(5)
C00J 0.026(5) 0.022(5) 0.033(5) -0.003(4) -0.010(5) 0.003(5)
C00K 0.026(5) 0.050(6) 0.039(5) -0.006(5) 0.004(5) -0.001(6)
C00L 0.028(5) 0.029(6) 0.048(6) -0.011(4) -0.004(5) 0.003(5)
C00M 0.031(5) 0.037(6) 0.042(5) 0.003(5) -0.012(5) -0.011(5)
C00N 0.022(5) 0.033(6) 0.056(6) -0.005(4) 0.007(5) -0.002(5)
C00O 0.016(5) 0.072(7) 0.037(5) -0.009(5) 0.004(5) -0.001(6)
C00P 0.034(6) 0.047(7) 0.062(6) 0.019(5) -0.009(5) -0.009(5)

loop_
_atom_type_symbol
_atom_type_description
_atom_type_scat_dispersion_real
_atom_type_scat_dispersion_imag
_atom_type_scat_source
C C 0.0033 0.0016 'International Tables Vol C Tables 4.2.6.8 and 6.1.1.4'
H H 0.0000 0.0000 'International Tables Vol C Tables 4.2.6.8 and 6.1.1.4'
N N 0.0061 0.0033 'International Tables Vol C Tables 4.2.6.8 and 6.1.1.4'
O O 0.0106 0.0060 'International Tables Vol C Tables 4.2.6.8 and 6.1.1.4'

loop_
_geom_angle_atom_site_label_1
_geom_angle_atom_site_label_2
_geom_angle_atom_site_label_3
_geom_angle
C00F O001 H001 109.5
C00A O002 H002 109.5
C007 O003 C00H 110.4(6)
C009 O005 C00P 115.3(7)
C008 N006 C00I 109.2(7)
C008 N006 H006 125.4
C00I N006 H006 125.4
O004 C007 O003 120.6(7)
O004 C007 C00J 130.3(8)
O003 C007 C00J 109.0(7)
N006 C008 C009 128.1(7)
N006 C008 C00B 108.4(7)
C009 C008 C00B 123.5(8)
C00C C009 O005 126.2(7)
C00C C009 C008 116.6(7)
O005 C009 C008 117.2(7)
O002 C00A C00O 106.4(6)
O002 C00A C00N 110.9(6)
C00O C00A C00N 109.7(7)
O002 C00A C00F 108.0(6)
C00O C00A C00F 110.3(7)
C00N C00A C00F 111.4(7)
C00E C00B C008 118.5(8)
C00E C00B C00G 135.5(8)
C008 C00B C00G 106.0(7)
C009 C00C C00J 120.4(8)
C009 C00C C00H 132.2(7)
C00J C00C C00H 107.4(7)
C00L C00D C00K 121.4(8)
C00L C00D H00D 119.3
C00K C00D H00D 119.3
C00J C00E C00B 116.8(7)
C00J C00E H00E 121.6
C00B C00E H00E 121.6
O001 C00F C00A 111.5(6)
O001 C00F C00H 109.4(6)
C00A C00F C00H 115.6(6)
O001 C00F H00F 106.6
C00A C00F H00F 106.6
C00H C00F H00F 106.6
C00I C00G C00M 119.6(8)
C00I C00G C00B 107.1(7)
C00M C00G C00B 133.3(8)
O003 C00H C00C 103.9(6)
O003 C00H C00F 108.8(6)
C00C C00H C00F 111.1(6)
O003 C00H H00H 110.9
C00C C00H H00H 110.9
C00F C00H H00H 110.9
N006 C00I C00G 109.2(7)
N006 C00I C00L 128.2(8)
C00G C00I C00L 122.5(8)
C00E C00J C00C 123.9(8)
C00E C00J C007 127.8(8)
C00C C00J C007 108.3(8)
C00M C00K C00D 121.5(8)
C00M C00K H00K 119.2
C00D C00K H00K 119.2
C00D C00L C00I 116.5(8)
C00D C00L H00L 121.8
C00I C00L H00L 121.8
C00K C00M C00G 118.4(8)
C00K C00M H00M 120.8
C00G C00M H00M 120.8
C00A C00N H00A 109.5
C00A C00N H00B 109.5
H00A C00N H00B 109.5
C00A C00N H00C 109.5
H00A C00N H00C 109.5
H00B C00N H00C 109.5
C00A C00O H00G 109.5
C00A C00O H00I 109.5
H00G C00O H00I 109.5
C00A C00O H00J 109.5
H00G C00O H00J 109.5
H00I C00O H00J 109.5
O005 C00P H00N 109.5
O005 C00P H00O 109.5
H00N C00P H00O 109.5
O005 C00P H00P 109.5
H00N C00P H00P 109.5
H00O C00P H00P 109.5

loop_
_geom_bond_atom_site_label_1
_geom_bond_atom_site_label_2
_geom_bond_distance
O001 C00F 1.416(9)
O001 H001 0.8200
O002 C00A 1.442(9)
O002 H002 0.8200
O003 C007 1.362(9)
O003 C00H 1.453(9)
O004 C007 1.219(9)
O005 C009 1.382(8)
O005 C00P 1.387(10)
N006 C008 1.365(9)
N006 C00I 1.380(10)
N006 H006 0.8600
C007 C00J 1.447(11)
C008 C009 1.393(10)
C008 C00B 1.425(10)
C009 C00C 1.366(11)
C00A C00O 1.509(10)
C00A C00N 1.526(11)
C00A C00F 1.547(11)
C00B C00E 1.390(11)
C00B C00G 1.438(11)
C00C C00J 1.395(10)
C00C C00H 1.507(10)
C00D C00L 1.378(11)
C00D C00K 1.387(12)
C00D H00D 0.9300
C00E C00J 1.384(11)
C00E H00E 0.9300
C00F C00H 1.548(10)
C00F H00F 0.9800
C00G C00I 1.385(10)
C00G C00M 1.387(11)
C00H H00H 0.9800
C00I C00L 1.398(11)
C00K C00M 1.371(11)
C00K H00K 0.9300
C00L H00L 0.9300
C00M H00M 0.9300
C00N H00A 0.9600
C00N H00B 0.9600
C00N H00C 0.9600
C00O H00G 0.9600
C00O H00I 0.9600
C00O H00J 0.9600
C00P H00N 0.9600
C00P H00O 0.9600
C00P H00P 0.9600
